data_2018852
loop_
_publ_author_name
'Zeng Lingmin'
'Li Dexuan'
'Zhuang Yinghong'

_publ_section_title
;
 Structure of Ag3 Cu12 Y5, a new ternary compound
;
_journal_name_full 'Acta Crystallographica C (39,1983-)'
_journal_page_first 1559
_journal_page_last 1561
_journal_volume 49
_journal_year 1993
_chemical_formula_sum 'Ag0.75 Cu3 Y1.25'
_chemical_name_systematic 'Silver yttrium copper (0.75/1.25/3)'
_space_group_IT_number 213
_symmetry_space_group_name_Hall 'P 4bd 2ab 3'
_symmetry_space_group_name_H-M 'P 41 3 2'
_cell_angle_alpha 90
_cell_angle_beta 90
_cell_angle_gamma 90
_cell_formula_units_Z 4
_cell_length_a 7.127
_cell_length_b 7.127
_cell_length_c 7.127
_cell_volume 362.010
_citation_journal_id_ASTM ACSCEE
_cod_data_source_file silver0-1_162.cif
_cod_data_source_block Ag0.75Cu3Y1.25
_cod_original_cell_volume 362.0097
_cod_database_code 2018852

loop_
_symmetry_equiv_pos_as_xyz
x,y,z
-y+1/4,x+3/4,z+1/4
-x+1/2,-y,z+1/2
y+1/4,-x+1/4,z+3/4
x+1/2,-y+1/2,-z
y+3/4,x+1/4,-z+1/4
-x,y+1/2,-z+1/2
-y+3/4,-x+3/4,-z+3/4
z,x,y
-x+1/4,z+3/4,y+1/4
-z+1/2,-x,y+1/2
x+1/4,-z+1/4,y+3/4
z+1/2,-x+1/2,-y
x+3/4,z+1/4,-y+1/4
-z,x+1/2,-y+1/2
-x+3/4,-z+3/4,-y+3/4
y,z,x
y+1/2,-z+1/2,-x
z+3/4,y+1/4,-x+1/4
-y,z+1/2,-x+1/2
-z+3/4,-y+3/4,-x+3/4
-y+1/2,-z,x+1/2
z+1/4,-y+1/4,x+3/4
-z+1/4,y+3/4,x+1/4

loop_
_atom_site_label
_atom_site_type_symbol
_atom_site_fract_x
_atom_site_fract_y
_atom_site_fract_z
_atom_site_occupancy
Cu1 Cu 0.125 0.135 0.385 1
Ag1 Ag 0 0 0 0.375
Y1 Y 0 0 0 0.625
